data_1528383
loop_
_publ_author_name
'Brown, A.'

_publ_section_title
;
 Structure data for some Arsenic- and Germanium-rich Compounds of
 Molybdenum
;
_journal_name_full 'Nature (London)'
_journal_page_first 502
_journal_page_last 503
_journal_volume 206
_journal_year 1965
_chemical_formula_sum 'As2 Mo0.4'
_chemical_name_systematic 'Mo.4 As2'
_space_group_IT_number 58
_symmetry_space_group_name_Hall '-P 2 2n'
_symmetry_space_group_name_H-M 'P n n m'
_cell_angle_alpha 90
_cell_angle_beta 90
_cell_angle_gamma 90
_cell_formula_units_Z 2
_cell_length_a 5.299
_cell_length_b 5.983
_cell_length_c 2.885
_cell_volume 91.466
_citation_journal_id_ASTM NATUAS
_cod_data_source_file Brown_NATUAS_1965_307.cif
_cod_data_source_block As2Mo0.4
_cod_original_cell_volume 91.46579
_cod_database_code 1528383

loop_
_symmetry_equiv_pos_as_xyz
x,y,z
-x,-y,z
x+1/2,-y+1/2,-z+1/2
-x+1/2,y+1/2,-z+1/2
-x,-y,-z
x,y,-z
-x-1/2,y-1/2,z-1/2
x-1/2,-y-1/2,z-1/2

loop_
_atom_site_label
_atom_site_type_symbol
_atom_site_fract_x
_atom_site_fract_y
_atom_site_fract_z
_atom_site_occupancy
_atom_site_U_iso_or_equiv
Mo1 Mo 0 0 0 0.4 0.0
As1 As 0.1762 0.3625 0 1 0.0
